data_7132216
loop_
_publ_author_name
'Beau, Maxime'
'Jeannin, olivier'
'Fourmigu\'e, Marc'
'Aubert, Emmanuel'
'Espinosa, Enrique'
'Lee, Sunhee'
'Han, Won-Sik'
'Jeon, Ie-Rang'

_publ_section_title
;
 Carborane-based heteromolecular extended networks driven by directional
 C--Te&#x2022;&#x2022;&#x2022;N chalcogen bonding interactions
;
_journal_name_full 'Chemical Communications'
_journal_paper_doi 10.1039/D3CC04338J
_journal_year 2023
_chemical_formula_moiety '	C4 H16 B10 Te2, C12 H12 N2'
_chemical_formula_sum 'C16 H28 B10 N2 Te2'
_chemical_formula_weight 611.7
_space_group_IT_number 14
_space_group_name_Hall '-P 2yn'
_space_group_name_H-M_alt 'P 1 21/n 1'
_symmetry_cell_setting monoclinic
_symmetry_Int_Tables_number 14
_symmetry_space_group_name_Hall '-P 2yn'
_symmetry_space_group_name_H-M 'P 1 21/n 1'
_atom_sites_solution_hydrogens geom
_audit_conform_dict_location ftp://ftp.iucr.org/pub/cif_core.dic
_audit_conform_dict_name cif_core.dic
_audit_conform_dict_version 2.4.3
_audit_creation_date 2020-10-01T15:58:58-00:00
_audit_creation_method 'WinGX routine CIF_UPDATE'
_audit_update_record
;
2023-07-24 deposited with the CCDC.	2023-10-16 downloaded from the CCDC.
;
_cell_angle_alpha 90
_cell_angle_beta 98.526(5)
_cell_angle_gamma 90
_cell_formula_units_Z 4
_cell_length_a 8.3930(9)
_cell_length_b 19.778(3)
_cell_length_c 15.5018(15)
_cell_measurement_reflns_used 6726
_cell_measurement_temperature 296(2)
_cell_measurement_theta_max 27.25
_cell_measurement_theta_min 2.45
_cell_measurement_wavelength 0.71073
_cell_volume 2544.8(5)
_computing_cell_refinement 'Bruker APEX2 (Bruker, 2014)'
_computing_data_collection 'Bruker APEX2 (Bruker, 2014)'
_computing_data_reduction 'Bruker APEX2 (Bruker, 2014)'
_computing_molecular_graphics 'Ortep for Windows (Farrugia, 2012)'
_computing_publication_material 'WinGX publication routines (Farrugia, 2012)'
_computing_structure_refinement 'SHELXL-2014/7 (Sheldrick, 2014)'
_diffrn_ambient_temperature 296(2)
_diffrn_detector 'CCD plate'
_diffrn_measured_fraction_theta_full 0.995
_diffrn_measured_fraction_theta_max 0.99
_diffrn_measurement_device_type 'APEXII, Bruker-AXS'
_diffrn_measurement_method 'CCD rotation images, thin slices'
_diffrn_orient_matrix_UB_11 0.111495
_diffrn_orient_matrix_UB_12 0.01374
_diffrn_orient_matrix_UB_13 0.025984
_diffrn_orient_matrix_UB_21 0.032569
_diffrn_orient_matrix_UB_22 -0.048632
_diffrn_orient_matrix_UB_23 0.005353
_diffrn_orient_matrix_UB_31 0.03199
_diffrn_orient_matrix_UB_32 0.001623
_diffrn_orient_matrix_UB_33 -0.059591
_diffrn_radiation_monochromator graphite
_diffrn_radiation_probe x-ray
_diffrn_radiation_source 'fine-focus sealed tube'
_diffrn_radiation_type MoK\a
_diffrn_radiation_wavelength 0.71073
_diffrn_reflns_av_R_equivalents 0.0539
_diffrn_reflns_av_unetI/netI 0.0544
_diffrn_reflns_Laue_measured_fraction_full 0.995
_diffrn_reflns_Laue_measured_fraction_max 0.99
_diffrn_reflns_limit_h_max 8
_diffrn_reflns_limit_h_min -10
_diffrn_reflns_limit_k_max 25
_diffrn_reflns_limit_k_min -23
_diffrn_reflns_limit_l_max 20
_diffrn_reflns_limit_l_min -19
_diffrn_reflns_number 20226
_diffrn_reflns_point_group_measured_fraction_full 0.995
_diffrn_reflns_point_group_measured_fraction_max 0.99
_diffrn_reflns_theta_full 25.242
_diffrn_reflns_theta_max 27.513
_diffrn_reflns_theta_min 1.681
_diffrn_standards_number 0
_exptl_absorpt_coefficient_mu 2.299
_exptl_absorpt_correction_T_max 0.813
_exptl_absorpt_correction_T_min 0.725
_exptl_absorpt_correction_type multi-scan
_exptl_absorpt_process_details
;
  [Sheldrick, G.M. (2014). SADABS Bruker AXS Inc., Madison, Wisconsin, USA]
;
_exptl_crystal_colour 'pale yellow'
_exptl_crystal_density_diffrn 1.597
_exptl_crystal_density_method 'not measured'
_exptl_crystal_description prism
_exptl_crystal_F_000 1168
_exptl_crystal_size_max 0.16
_exptl_crystal_size_mid 0.12
_exptl_crystal_size_min 0.09
_refine_diff_density_max 2.112
_refine_diff_density_min -1.907
_refine_diff_density_rms 0.159
_refine_ls_extinction_method none
_refine_ls_goodness_of_fit_ref 1.065
_refine_ls_hydrogen_treatment constr
_refine_ls_matrix_type full
_refine_ls_number_constraints 0
_refine_ls_number_parameters 288
_refine_ls_number_reflns 5794
_refine_ls_number_restraints 0
_refine_ls_restrained_S_all 1.065
_refine_ls_R_factor_all 0.086
_refine_ls_R_factor_gt 0.0623
_refine_ls_shift/su_max 0
_refine_ls_shift/su_mean 0
_refine_ls_structure_factor_coef Fsqd
_refine_ls_weighting_details 'w=1/[\s^2^(Fo^2^)+(0.0849P)^2^+18.6409P] where P=(Fo^2^+2Fc^2^)/3'
_refine_ls_weighting_scheme calc
_refine_ls_wR_factor_gt 0.1926
_refine_ls_wR_factor_ref 0.2116
_reflns_Friedel_coverage 0
_reflns_number_gt 4230
_reflns_number_total 5794
_reflns_threshold_expression 'I > 2\s(I)'
_cod_data_source_file d3cc04338j2.cif
_cod_data_source_block shelx_CCDC4
_cod_original_sg_symbol_H-M 'P 21/n'
_cod_database_code 7132216

loop_
_symmetry_equiv_pos_as_xyz
'x, y, z'
'-x+1/2, y+1/2, -z+1/2'
'-x, -y, -z'
'x-1/2, -y-1/2, z-1/2'

loop_
_atom_site_label
_atom_site_type_symbol
_atom_site_fract_x
_atom_site_fract_y
_atom_site_fract_z
_atom_site_U_iso_or_equiv
_atom_site_adp_type
_atom_site_occupancy
_atom_site_site_symmetry_order
_atom_site_calc_flag
_atom_site_refinement_flags_posn
_atom_site_refinement_flags_adp
_atom_site_refinement_flags_occupancy
_atom_site_disorder_assembly
_atom_site_disorder_group
C1 C 0.0822(9) 0.2087(4) 0.1575(5) 0.0360(15) Uani 1 1 d . . . . .
C2 C 0.0873(8) 0.2962(4) 0.1538(5) 0.0349(15) Uani 1 1 d . . . . .
C4 C 0.2243(12) 0.3838(7) 0.3187(7) 0.069(3) Uani 1 1 d . . . . .
H4A H 0.1154 0.3993 0.3035 0.104 Uiso 1 1 calc R U . . .
H4B H 0.291 0.4206 0.3429 0.104 Uiso 1 1 calc R U . . .
H4C H 0.2279 0.3481 0.3609 0.104 Uiso 1 1 calc R U . . .
C5 C 0.6747(12) 0.1295(5) 0.3568(7) 0.059(2) Uani 1 1 d . . . . .
H5 H 0.6752 0.172 0.3311 0.071 Uiso 1 1 calc R U . . .
C6 C 0.8052(11) 0.1112(5) 0.4167(7) 0.060(2) Uani 1 1 d . . . . .
H6 H 0.8916 0.1407 0.4302 0.072 Uiso 1 1 calc R U . . .
C7 C 0.8073(10) 0.0492(4) 0.4566(6) 0.049(2) Uani 1 1 d . . . . .
C8 C 0.6747(11) 0.0079(5) 0.4339(6) 0.058(2) Uani 1 1 d . . . . .
H8 H 0.6697 -0.0345 0.4594 0.07 Uiso 1 1 calc R U . . .
C9 C 0.5495(12) 0.0309(5) 0.3726(7) 0.066(3) Uani 1 1 d . . . . .
H9 H 0.4603 0.0031 0.3579 0.079 Uiso 1 1 calc R U . . .
C10 C 0.9468(11) 0.0246(5) 0.5210(6) 0.060(3) Uani 1 1 d . . . . .
H10A H 0.9063 0.0022 0.569 0.072 Uiso 1 1 calc R U . . .
H10B H 1.011 0.063 0.5444 0.072 Uiso 1 1 calc R U . . .
C11 C 0.6613(14) 0.4687(6) 0.2856(7) 0.075(3) Uani 1 1 d . . . . .
H11 H 0.6139 0.4952 0.2392 0.09 Uiso 1 1 calc R U . . .
C12 C 0.7952(14) 0.4936(6) 0.3388(7) 0.074(3) Uani 1 1 d . . . . .
H12 H 0.8322 0.537 0.3304 0.089 Uiso 1 1 calc R U . . .
C13 C 0.8720(11) 0.4540(5) 0.4033(6) 0.056(2) Uani 1 1 d . . . . .
C14 C 0.8125(13) 0.3908(6) 0.4132(7) 0.067(3) Uani 1 1 d . . . . .
H14 H 0.8632 0.3616 0.4557 0.081 Uiso 1 1 calc R U . . .
C15 C 0.6751(13) 0.3709(6) 0.3585(7) 0.067(3) Uani 1 1 d . . . . .
H15 H 0.6356 0.3276 0.3657 0.08 Uiso 1 1 calc R U . . .
C16 C 1.0220(12) 0.4800(6) 0.4622(7) 0.071(3) Uani 1 1 d . . . . .
H16A H 1.0889 0.4419 0.4842 0.085 Uiso 1 1 calc R U . . .
H16B H 1.0841 0.5083 0.4284 0.085 Uiso 1 1 calc R U . . .
B1 B 0.1094(13) 0.2493(4) 0.0641(6) 0.041(2) Uani 1 1 d . . . . .
H1 H 0.223 0.2469 0.0367 0.049 Uiso 1 1 calc R U . . .
B2 B -0.0345(11) 0.2560(4) 0.2190(7) 0.041(2) Uani 1 1 d . . . . .
H2 H -0.0128 0.2575 0.2907 0.049 Uiso 1 1 calc R U . . .
B3 B -0.0992(11) 0.3291(5) 0.1562(7) 0.047(2) Uani 1 1 d . . . . .
H3 H -0.1217 0.3779 0.1862 0.057 Uiso 1 1 calc R U . . .
B4 B -0.0145(12) 0.3233(5) 0.0575(6) 0.047(2) Uani 1 1 d . . . . .
H4 H 0.0163 0.369 0.023 0.057 Uiso 1 1 calc R U . . .
B5 B -0.0254(13) 0.1791(6) 0.0642(7) 0.053(2) Uani 1 1 d . . . . .
H5A H -0.0018 0.1304 0.0341 0.063 Uiso 1 1 calc R U . . .
B6 B -0.1096(13) 0.1833(6) 0.1625(8) 0.058(3) Uani 1 1 d . . . . .
H6A H -0.1394 0.1375 0.1971 0.07 Uiso 1 1 calc R U . . .
B7 B -0.2281(13) 0.2575(5) 0.1597(9) 0.056(3) Uani 1 1 d . . . . .
H7 H -0.3356 0.2603 0.1924 0.067 Uiso 1 1 calc R U . . .
B8 B -0.2180(13) 0.2980(6) 0.0569(8) 0.059(3) Uani 1 1 d . . . . .
H8A H -0.32 0.3268 0.0222 0.071 Uiso 1 1 calc R U . . .
B9 B -0.0882(14) 0.2496(5) -0.0004(7) 0.055(3) Uani 1 1 d . . . . .
H9A H -0.1038 0.2471 -0.0721 0.066 Uiso 1 1 calc R U . . .
B10 B -0.2244(13) 0.2101(6) 0.0615(8) 0.061(3) Uani 1 1 d . . . . .
H10 H -0.3308 0.1822 0.0301 0.073 Uiso 1 1 calc R U . . .
N1 N 0.5504(10) 0.0904(4) 0.3340(5) 0.060(2) Uani 1 1 d . . . . .
N2 N 0.5974(10) 0.4088(5) 0.2976(6) 0.064(2) Uani 1 1 d . . . . .
Te1A Te 0.2978(5) 0.1569(3) 0.2219(3) 0.0516(9) Uani 0.580(15) 1 d . . P A 1
C3A C 0.185(3) 0.1136(15) 0.3167(19) 0.123(9) Uani 0.580(15) 1 d . . P A 1
H3A1 H 0.0712 0.1211 0.3034 0.185 Uiso 0.580(15) 1 calc R U P A 1
H3A2 H 0.2251 0.1336 0.3721 0.185 Uiso 0.580(15) 1 calc R U P A 1
H3A3 H 0.2066 0.0659 0.3189 0.185 Uiso 0.580(15) 1 calc R U P A 1
Te1B Te 0.2842(9) 0.1600(4) 0.2338(6) 0.0699(15) Uani 0.420(15) 1 d . . P A 2
C3B C 0.196(4) 0.0644(19) 0.209(3) 0.123(9) Uani 0.420(15) 1 d . . P A 2
H3B1 H 0.1372 0.0508 0.2545 0.185 Uiso 0.420(15) 1 calc R U P A 2
H3B2 H 0.2841 0.0337 0.2067 0.185 Uiso 0.420(15) 1 calc R U P A 2
H3B3 H 0.1261 0.0639 0.1541 0.185 Uiso 0.420(15) 1 calc R U P A 2
Te2 Te 0.30953(7) 0.34735(3) 0.20600(4) 0.0470(2) Uani 1 1 d . . . . .

loop_
_atom_site_aniso_label
_atom_site_aniso_U_11
_atom_site_aniso_U_22
_atom_site_aniso_U_33
_atom_site_aniso_U_23
_atom_site_aniso_U_13
_atom_site_aniso_U_12
C1 0.035(4) 0.027(4) 0.044(4) -0.001(3) -0.002(3) 0.003(3)
C2 0.033(4) 0.032(4) 0.038(4) 0.002(3) 0.003(3) 0.001(3)
C4 0.059(6) 0.091(8) 0.059(6) -0.028(6) 0.013(5) -0.006(6)
C5 0.051(5) 0.053(6) 0.073(6) 0.020(5) 0.010(5) 0.012(4)
C6 0.042(5) 0.055(6) 0.083(7) 0.006(5) 0.011(4) 0.001(4)
C7 0.043(4) 0.045(5) 0.057(5) -0.001(4) 0.005(4) 0.020(4)
C8 0.059(6) 0.041(5) 0.070(6) 0.006(4) -0.004(5) 0.011(4)
C9 0.058(6) 0.058(6) 0.076(7) 0.000(5) -0.008(5) 0.004(5)
C10 0.054(5) 0.063(6) 0.059(5) -0.005(4) -0.003(4) 0.025(5)
C11 0.073(7) 0.076(8) 0.069(7) 0.003(6) -0.014(5) -0.005(6)
C12 0.081(7) 0.052(6) 0.082(7) -0.009(5) -0.013(6) -0.010(6)
C13 0.044(5) 0.067(6) 0.055(5) -0.015(5) 0.002(4) -0.004(4)
C14 0.060(6) 0.076(7) 0.063(6) 0.013(5) 0.000(5) 0.002(5)
C15 0.060(6) 0.068(7) 0.070(6) -0.003(5) 0.003(5) -0.016(5)
C16 0.050(5) 0.081(8) 0.082(7) -0.023(6) 0.010(5) 0.006(5)
B1 0.051(5) 0.033(5) 0.037(4) -0.003(3) 0.003(4) 0.001(4)
B2 0.038(4) 0.035(5) 0.051(5) 0.003(4) 0.011(4) 0.003(3)
B3 0.039(5) 0.044(5) 0.059(6) 0.009(4) 0.008(4) 0.013(4)
B4 0.049(5) 0.042(5) 0.048(5) 0.011(4) -0.003(4) 0.010(4)
B5 0.052(6) 0.047(6) 0.053(6) -0.009(5) -0.013(4) -0.006(5)
B6 0.044(5) 0.063(7) 0.067(7) -0.005(5) 0.009(5) -0.014(5)
B7 0.041(5) 0.049(6) 0.080(8) 0.009(5) 0.018(5) 0.007(4)
B8 0.041(5) 0.064(7) 0.067(7) 0.010(5) -0.012(5) 0.010(5)
B9 0.057(6) 0.055(7) 0.047(5) 0.004(4) -0.011(5) 0.007(5)
B10 0.043(5) 0.059(7) 0.073(7) 0.002(6) -0.012(5) 0.000(5)
N1 0.060(5) 0.058(5) 0.057(5) 0.004(4) -0.002(4) 0.018(4)
N2 0.049(4) 0.073(6) 0.067(5) -0.012(4) -0.003(4) -0.009(4)
Te1A 0.0399(10) 0.0559(18) 0.0605(12) 0.0179(11) 0.0129(11) 0.0136(9)
C3A 0.117(16) 0.116(19) 0.129(17) 0.068(15) -0.008(14) 0.042(14)
Te1B 0.073(3) 0.0444(19) 0.079(3) -0.0035(18) -0.032(2) 0.019(2)
C3B 0.117(16) 0.116(19) 0.129(17) 0.068(15) -0.008(14) 0.042(14)
Te2 0.0426(3) 0.0465(4) 0.0529(3) -0.0098(2) 0.0103(2) -0.0075(2)

loop_
_atom_type_symbol
_atom_type_description
_atom_type_scat_dispersion_real
_atom_type_scat_dispersion_imag
_atom_type_scat_source
C C 0.0033 0.0016 'International Tables Vol C Tables 4.2.6.8 and 6.1.1.4'
H H 0 0 'International Tables Vol C Tables 4.2.6.8 and 6.1.1.4'
B B 0.0013 0.0007 'International Tables Vol C Tables 4.2.6.8 and 6.1.1.4'
N N 0.0061 0.0033 'International Tables Vol C Tables 4.2.6.8 and 6.1.1.4'
Te Te -0.5308 1.6751 'International Tables Vol C Tables 4.2.6.8 and 6.1.1.4'

loop_
_geom_angle_atom_site_label_1
_geom_angle_atom_site_label_2
_geom_angle_atom_site_label_3
_geom_angle
_geom_angle_site_symmetry_1
_geom_angle_site_symmetry_3
_geom_angle_publ_flag
B5 C1 B6 63.1(6) . . ?
B5 C1 B1 63.7(6) . . ?
B6 C1 B1 115.2(7) . . ?
B5 C1 C2 109.3(6) . . ?
B6 C1 C2 109.0(6) . . ?
B1 C1 C2 59.5(4) . . ?
B5 C1 B2 112.5(6) . . ?
B6 C1 B2 61.3(6) . . ?
B1 C1 B2 111.8(6) . . ?
C2 C1 B2 59.9(4) . . ?
B5 C1 Te1B 126.4(6) . . ?
B6 C1 Te1B 121.2(6) . . ?
B1 C1 Te1B 119.1(6) . . ?
C2 C1 Te1B 116.5(5) . . ?
B2 C1 Te1B 113.8(6) . . ?
B5 C1 Te1A 121.9(6) . . ?
B6 C1 Te1A 124.5(6) . . ?
B1 C1 Te1A 113.8(5) . . ?
C2 C1 Te1A 117.4(4) . . ?
B2 C1 Te1A 119.8(5) . . ?
B4 C2 B3 63.4(5) . . ?
B4 C2 B1 63.6(5) . . ?
B3 C2 B1 116.0(7) . . ?
B4 C2 C1 109.5(6) . . ?
B3 C2 C1 110.8(6) . . ?
B1 C2 C1 59.4(4) . . ?
B4 C2 B2 113.3(6) . . ?
B3 C2 B2 62.5(5) . . ?
B1 C2 B2 111.8(6) . . ?
C1 C2 B2 60.2(4) . . ?
B4 C2 Te2 118.3(5) . . ?
B3 C2 Te2 123.8(5) . . ?
B1 C2 Te2 111.5(5) . . ?
C1 C2 Te2 118.5(4) . . ?
B2 C2 Te2 123.0(5) . . ?
Te2 C4 H4A 109.5 . . ?
Te2 C4 H4B 109.5 . . ?
H4A C4 H4B 109.5 . . ?
Te2 C4 H4C 109.5 . . ?
H4A C4 H4C 109.5 . . ?
H4B C4 H4C 109.5 . . ?
N1 C5 C6 123.6(9) . . ?
N1 C5 H5 118.2 . . ?
C6 C5 H5 118.2 . . ?
C7 C6 C5 119.6(9) . . ?
C7 C6 H6 120.2 . . ?
C5 C6 H6 120.2 . . ?
C6 C7 C8 117.2(8) . . ?
C6 C7 C10 123.0(9) . . ?
C8 C7 C10 119.8(8) . . ?
C7 C8 C9 118.7(9) . . ?
C7 C8 H8 120.6 . . ?
C9 C8 H8 120.6 . . ?
N1 C9 C8 123.3(10) . . ?
N1 C9 H9 118.4 . . ?
C8 C9 H9 118.4 . . ?
C7 C10 C10 111.7(9) . 3_756 ?
C7 C10 H10A 109.3 . . ?
C10 C10 H10A 109.3 3_756 . ?
C7 C10 H10B 109.3 . . ?
C10 C10 H10B 109.3 3_756 . ?
H10A C10 H10B 107.9 . . ?
N2 C11 C12 123.0(11) . . ?
N2 C11 H11 118.5 . . ?
C12 C11 H11 118.5 . . ?
C13 C12 C11 119.3(11) . . ?
C13 C12 H12 120.3 . . ?
C11 C12 H12 120.3 . . ?
C12 C13 C14 118.1(9) . . ?
C12 C13 C16 120.4(10) . . ?
C14 C13 C16 121.6(10) . . ?
C13 C14 C15 118.6(10) . . ?
C13 C14 H14 120.7 . . ?
C15 C14 H14 120.7 . . ?
N2 C15 C14 124.2(11) . . ?
N2 C15 H15 117.9 . . ?
C14 C15 H15 117.9 . . ?
C16 C16 C13 111.5(10) 3_766 . ?
C16 C16 H16A 109.3 3_766 . ?
C13 C16 H16A 109.3 . . ?
C16 C16 H16B 109.3 3_766 . ?
C13 C16 H16B 109.3 . . ?
H16A C16 H16B 108 . . ?
C1 B1 C2 61.1(5) . . ?
C1 B1 B4 106.5(6) . . ?
C2 B1 B4 58.0(5) . . ?
C1 B1 B5 57.9(5) . . ?
C2 B1 B5 106.0(7) . . ?
B4 B1 B5 105.8(8) . . ?
C1 B1 B9 104.2(7) . . ?
C2 B1 B9 104.3(7) . . ?
B4 B1 B9 59.1(6) . . ?
B5 B1 B9 58.3(6) . . ?
C1 B1 H1 122.8 . . ?
C2 B1 H1 122.9 . . ?
B4 B1 H1 122.8 . . ?
B5 B1 H1 123.4 . . ?
B9 B1 H1 124.3 . . ?
C2 B2 C1 59.9(5) . . ?
C2 B2 B7 105.6(7) . . ?
C1 B2 B7 106.1(7) . . ?
C2 B2 B6 106.5(7) . . ?
C1 B2 B6 58.3(5) . . ?
B7 B2 B6 60.8(6) . . ?
C2 B2 B3 57.9(5) . . ?
C1 B2 B3 106.8(6) . . ?
B7 B2 B3 60.9(6) . . ?
B6 B2 B3 109.6(8) . . ?
C2 B2 H2 123.6 . . ?
C1 B2 H2 123.1 . . ?
B7 B2 H2 122.2 . . ?
B6 B2 H2 121.4 . . ?
B3 B2 H2 121.4 . . ?
C2 B3 B2 59.6(5) . . ?
C2 B3 B4 58.1(5) . . ?
B2 B3 B4 106.8(7) . . ?
C2 B3 B7 105.1(7) . . ?
B2 B3 B7 58.5(6) . . ?
B4 B3 B7 107.2(8) . . ?
C2 B3 B8 104.1(7) . . ?
B2 B3 B8 105.9(7) . . ?
B4 B3 B8 59.3(6) . . ?
B7 B3 B8 59.9(7) . . ?
C2 B3 H3 124.2 . . ?
B2 B3 H3 122.6 . . ?
B4 B3 H3 122.3 . . ?
B7 B3 H3 122.6 . . ?
B8 B3 H3 123.3 . . ?
C2 B4 B9 106.1(7) . . ?
C2 B4 B8 105.9(7) . . ?
B9 B4 B8 60.2(7) . . ?
C2 B4 B3 58.5(5) . . ?
B9 B4 B3 109.5(8) . . ?
B8 B4 B3 61.2(6) . . ?
C2 B4 B1 58.5(5) . . ?
B9 B4 B1 60.9(6) . . ?
B8 B4 B1 108.6(7) . . ?
B3 B4 B1 107.8(7) . . ?
C2 B4 H4 124.4 . . ?
B9 B4 H4 121.2 . . ?
B8 B4 H4 121.6 . . ?
B3 B4 H4 121.1 . . ?
B1 B4 H4 121.6 . . ?
C1 B5 B9 106.9(7) . . ?
C1 B5 B10 106.3(8) . . ?
B9 B5 B10 60.6(7) . . ?
C1 B5 B6 58.6(5) . . ?
B9 B5 B6 109.2(8) . . ?
B10 B5 B6 60.7(7) . . ?
C1 B5 B1 58.4(5) . . ?
B9 B5 B1 61.3(6) . . ?
B10 B5 B1 109.0(8) . . ?
B6 B5 B1 107.2(7) . . ?
C1 B5 H5A 123.9 . . ?
B9 B5 H5A 120.8 . . ?
B10 B5 H5A 121.4 . . ?
B6 B5 H5A 121.6 . . ?
B1 B5 H5A 121.6 . . ?
C1 B6 B2 60.4(5) . . ?
C1 B6 B7 106.6(8) . . ?
B2 B6 B7 59.4(6) . . ?
C1 B6 B5 58.3(5) . . ?
B2 B6 B5 107.9(7) . . ?
B7 B6 B5 108.2(9) . . ?
C1 B6 B10 105.3(8) . . ?
B2 B6 B10 107.5(9) . . ?
B7 B6 B10 60.4(7) . . ?
B5 B6 B10 59.7(6) . . ?
C1 B6 H6A 123.4 . . ?
B2 B6 H6A 121.5 . . ?
B7 B6 H6A 121.8 . . ?
B5 B6 H6A 121.9 . . ?
B10 B6 H6A 122.5 . . ?
B2 B7 B6 59.8(6) . . ?
B2 B7 B3 60.6(6) . . ?
B6 B7 B3 108.5(7) . . ?
B2 B7 B10 107.8(7) . . ?
B6 B7 B10 60.4(6) . . ?
B3 B7 B10 107.6(8) . . ?
B2 B7 B8 108.2(7) . . ?
B6 B7 B8 106.9(8) . . ?
B3 B7 B8 60.8(6) . . ?
B10 B7 B8 58.1(7) . . ?
B2 B7 H7 121.5 . . ?
B6 B7 H7 121.8 . . ?
B3 B7 H7 121.1 . . ?
B10 B7 H7 122.4 . . ?
B8 B7 H7 122.4 . . ?
B10 B8 B4 108.4(7) . . ?
B10 B8 B9 60.6(7) . . ?
B4 B8 B9 59.8(6) . . ?
B10 B8 B7 60.8(7) . . ?
B4 B8 B7 107.0(7) . . ?
B9 B8 B7 108.4(7) . . ?
B10 B8 B3 108.7(7) . . ?
B4 B8 B3 59.6(6) . . ?
B9 B8 B3 107.8(7) . . ?
B7 B8 B3 59.4(6) . . ?
B10 B8 H8A 120.7 . . ?
B4 B8 H8A 122.2 . . ?
B9 B8 H8A 121.5 . . ?
B7 B8 H8A 121.9 . . ?
B3 B8 H8A 122 . . ?
B5 B9 B4 108.2(7) . . ?
B5 B9 B10 60.3(6) . . ?
B4 B9 B10 107.0(8) . . ?
B5 B9 B8 107.3(8) . . ?
B4 B9 B8 60.0(6) . . ?
B10 B9 B8 58.5(7) . . ?
B5 B9 B1 60.5(5) . . ?
B4 B9 B1 60.0(5) . . ?
B10 B9 B1 108.1(7) . . ?
B8 B9 B1 107.7(7) . . ?
B5 B9 H9A 121.5 . . ?
B4 B9 H9A 121.9 . . ?
B10 B9 H9A 122.4 . . ?
B8 B9 H9A 122.5 . . ?
B1 B9 H9A 121.4 . . ?
B8 B10 B5 108.1(8) . . ?
B8 B10 B9 60.8(6) . . ?
B5 B10 B9 59.1(6) . . ?
B8 B10 B6 108.4(8) . . ?
B5 B10 B6 59.7(6) . . ?
B9 B10 B6 107.2(7) . . ?
B8 B10 B7 61.1(6) . . ?
B5 B10 B7 107.2(7) . . ?
B9 B10 B7 108.8(8) . . ?
B6 B10 B7 59.2(6) . . ?
B8 B10 H10 120.7 . . ?
B5 B10 H10 122.4 . . ?
B9 B10 H10 121.7 . . ?
B6 B10 H10 122.3 . . ?
B7 B10 H10 121.6 . . ?
C5 N1 C9 117.6(8) . . ?
C15 N2 C11 116.6(9) . . ?
C3A Te1A C1 94.8(7) . . ?
Te1A C3A H3A1 109.5 . . ?
Te1A C3A H3A2 109.5 . . ?
H3A1 C3A H3A2 109.5 . . ?
Te1A C3A H3A3 109.5 . . ?
H3A1 C3A H3A3 109.5 . . ?
H3A2 C3A H3A3 109.5 . . ?
C3B Te1B C1 94.5(9) . . ?
Te1B C3B H3B1 109.5 . . ?
Te1B C3B H3B2 109.5 . . ?
H3B1 C3B H3B2 109.5 . . ?
Te1B C3B H3B3 109.5 . . ?
H3B1 C3B H3B3 109.5 . . ?
H3B2 C3B H3B3 109.5 . . ?
C4 Te2 C2 95.2(3) . . ?

loop_
_geom_bond_atom_site_label_1
_geom_bond_atom_site_label_2
_geom_bond_distance
_geom_bond_site_symmetry_2
_geom_bond_publ_flag
C1 B5 1.693(12) . ?
C1 B6 1.699(12) . ?
C1 B1 1.701(12) . ?
C1 C2 1.731(11) . ?
C1 B2 1.737(11) . ?
C1 Te1B 2.146(10) . ?
C1 Te1A 2.188(9) . ?
C2 B4 1.695(11) . ?
C2 B3 1.700(11) . ?
C2 B1 1.704(11) . ?
C2 B2 1.732(11) . ?
C2 Te2 2.171(7) . ?
C4 Te2 2.110(9) . ?
C4 H4A 0.96 . ?
C4 H4B 0.96 . ?
C4 H4C 0.96 . ?
C5 N1 1.304(13) . ?
C5 C6 1.376(13) . ?
C5 H5 0.93 . ?
C6 C7 1.373(13) . ?
C6 H6 0.93 . ?
C7 C8 1.382(13) . ?
C7 C10 1.502(11) . ?
C8 C9 1.386(12) . ?
C8 H8 0.93 . ?
C9 N1 1.321(13) . ?
C9 H9 0.93 . ?
C10 C10 1.530(16) 3_756 ?
C10 H10A 0.97 . ?
C10 H10B 0.97 . ?
C11 N2 1.325(14) . ?
C11 C12 1.382(14) . ?
C11 H11 0.93 . ?
C12 C13 1.355(14) . ?
C12 H12 0.93 . ?
C13 C14 1.363(14) . ?
C13 C16 1.531(13) . ?
C14 C15 1.383(14) . ?
C14 H14 0.93 . ?
C15 N2 1.302(14) . ?
C15 H15 0.93 . ?
C16 C16 1.504(19) 3_766 ?
C16 H16A 0.97 . ?
C16 H16B 0.97 . ?
B1 B4 1.790(13) . ?
B1 B5 1.792(14) . ?
B1 B9 1.806(15) . ?
B1 H1 1.1 . ?
B2 B7 1.744(15) . ?
B2 B6 1.752(15) . ?
B2 B3 1.782(13) . ?
B2 H2 1.1 . ?
B3 B4 1.784(14) . ?
B3 B7 1.788(15) . ?
B3 B8 1.813(15) . ?
B3 H3 1.1 . ?
B4 B9 1.775(15) . ?
B4 B8 1.779(15) . ?
B4 H4 1.1 . ?
B5 B9 1.752(15) . ?
B5 B10 1.774(16) . ?
B5 B6 1.775(16) . ?
B5 H5A 1.1 . ?
B6 B7 1.770(16) . ?
B6 B10 1.792(16) . ?
B6 H6A 1.1 . ?
B7 B10 1.792(18) . ?
B7 B8 1.797(16) . ?
B7 H7 1.1 . ?
B8 B10 1.742(19) . ?
B8 B9 1.783(17) . ?
B8 H8A 1.1 . ?
B9 B10 1.779(17) . ?
B9 H9A 1.1 . ?
B10 H10 1.1 . ?
Te1A C3A 2.05(3) . ?
C3A H3A1 0.96 . ?
C3A H3A2 0.96 . ?
C3A H3A3 0.96 . ?
Te1B C3B 2.04(4) . ?
C3B H3B1 0.96 . ?
C3B H3B2 0.96 . ?
C3B H3B3 0.96 . ?

loop_
_geom_torsion_atom_site_label_1
_geom_torsion_atom_site_label_2
_geom_torsion_atom_site_label_3
_geom_torsion_atom_site_label_4
_geom_torsion
_geom_torsion_site_symmetry_1
_geom_torsion_site_symmetry_2
_geom_torsion_site_symmetry_3
_geom_torsion_site_symmetry_4
_geom_torsion_publ_flag
B5 C1 C2 B4 -0.9(8) . . . . ?
B6 C1 C2 B4 -68.1(8) . . . . ?
B1 C1 C2 B4 40.6(6) . . . . ?
B2 C1 C2 B4 -106.3(7) . . . . ?
Te1B C1 C2 B4 150.3(6) . . . . ?
Te1A C1 C2 B4 143.4(5) . . . . ?
B5 C1 C2 B3 67.2(8) . . . . ?
B6 C1 C2 B3 0.0(8) . . . . ?
B1 C1 C2 B3 108.7(7) . . . . ?
B2 C1 C2 B3 -38.2(6) . . . . ?
Te1B C1 C2 B3 -141.7(6) . . . . ?
Te1A C1 C2 B3 -148.6(6) . . . . ?
B5 C1 C2 B1 -41.4(7) . . . . ?
B6 C1 C2 B1 -108.7(7) . . . . ?
B2 C1 C2 B1 -146.9(7) . . . . ?
Te1B C1 C2 B1 109.7(7) . . . . ?
Te1A C1 C2 B1 102.8(6) . . . . ?
B5 C1 C2 B2 105.4(7) . . . . ?
B6 C1 C2 B2 38.2(7) . . . . ?
B1 C1 C2 B2 146.9(7) . . . . ?
Te1B C1 C2 B2 -103.4(6) . . . . ?
Te1A C1 C2 B2 -110.3(6) . . . . ?
B5 C1 C2 Te2 -140.8(6) . . . . ?
B6 C1 C2 Te2 152.0(6) . . . . ?
B1 C1 C2 Te2 -99.3(6) . . . . ?
B2 C1 C2 Te2 113.8(6) . . . . ?
Te1B C1 C2 Te2 10.4(7) . . . . ?
Te1A C1 C2 Te2 3.5(7) . . . . ?
N1 C5 C6 C7 -0.9(16) . . . . ?
C5 C6 C7 C8 -0.3(14) . . . . ?
C5 C6 C7 C10 178.4(9) . . . . ?
C6 C7 C8 C9 0.5(14) . . . . ?
C10 C7 C8 C9 -178.2(9) . . . . ?
C7 C8 C9 N1 0.4(16) . . . . ?
C6 C7 C10 C10 -100.7(13) . . . 3_756 ?
C8 C7 C10 C10 78.0(14) . . . 3_756 ?
N2 C11 C12 C13 4.1(19) . . . . ?
C11 C12 C13 C14 -0.3(17) . . . . ?
C11 C12 C13 C16 179.1(10) . . . . ?
C12 C13 C14 C15 -1.6(16) . . . . ?
C16 C13 C14 C15 179.0(9) . . . . ?
C13 C14 C15 N2 -0.1(18) . . . . ?
C12 C13 C16 C16 85.7(16) . . . 3_766 ?
C14 C13 C16 C16 -94.9(15) . . . 3_766 ?
B5 C1 B1 C2 135.8(7) . . . . ?
B6 C1 B1 C2 98.1(7) . . . . ?
B2 C1 B1 C2 30.6(6) . . . . ?
Te1B C1 B1 C2 -105.3(6) . . . . ?
Te1A C1 B1 C2 -109.0(5) . . . . ?
B5 C1 B1 B4 98.6(8) . . . . ?
B6 C1 B1 B4 60.8(9) . . . . ?
C2 C1 B1 B4 -37.3(5) . . . . ?
B2 C1 B1 B4 -6.6(9) . . . . ?
Te1B C1 B1 B4 -142.6(6) . . . . ?
Te1A C1 B1 B4 -146.2(6) . . . . ?
B6 C1 B1 B5 -37.8(7) . . . . ?
C2 C1 B1 B5 -135.8(7) . . . . ?
B2 C1 B1 B5 -105.2(7) . . . . ?
Te1B C1 B1 B5 118.8(7) . . . . ?
Te1A C1 B1 B5 115.2(6) . . . . ?
B5 C1 B1 B9 37.1(6) . . . . ?
B6 C1 B1 B9 -0.7(9) . . . . ?
C2 C1 B1 B9 -98.8(6) . . . . ?
B2 C1 B1 B9 -68.2(7) . . . . ?
Te1B C1 B1 B9 155.9(6) . . . . ?
Te1A C1 B1 B9 152.3(5) . . . . ?
B4 C2 B1 C1 -136.8(6) . . . . ?
B3 C2 B1 C1 -99.8(7) . . . . ?
B2 C2 B1 C1 -30.7(6) . . . . ?
Te2 C2 B1 C1 111.3(5) . . . . ?
B3 C2 B1 B4 37.0(7) . . . . ?
C1 C2 B1 B4 136.8(6) . . . . ?
B2 C2 B1 B4 106.0(7) . . . . ?
Te2 C2 B1 B4 -111.9(6) . . . . ?
B4 C2 B1 B5 -98.9(8) . . . . ?
B3 C2 B1 B5 -61.9(8) . . . . ?
C1 C2 B1 B5 37.9(5) . . . . ?
B2 C2 B1 B5 7.1(8) . . . . ?
Te2 C2 B1 B5 149.2(5) . . . . ?
B4 C2 B1 B9 -38.3(6) . . . . ?
B3 C2 B1 B9 -1.3(9) . . . . ?
C1 C2 B1 B9 98.5(6) . . . . ?
B2 C2 B1 B9 67.7(7) . . . . ?
Te2 C2 B1 B9 -150.2(5) . . . . ?
B4 C2 B2 C1 100.0(7) . . . . ?
B3 C2 B2 C1 139.3(7) . . . . ?
B1 C2 B2 C1 30.4(6) . . . . ?
Te2 C2 B2 C1 -106.5(5) . . . . ?
B4 C2 B2 B7 0.2(9) . . . . ?
B3 C2 B2 B7 39.5(7) . . . . ?
B1 C2 B2 B7 -69.4(8) . . . . ?
C1 C2 B2 B7 -99.8(7) . . . . ?
Te2 C2 B2 B7 153.7(5) . . . . ?
B4 C2 B2 B6 63.7(8) . . . . ?
B3 C2 B2 B6 103.1(9) . . . . ?
B1 C2 B2 B6 -5.8(9) . . . . ?
C1 C2 B2 B6 -36.2(6) . . . . ?
Te2 C2 B2 B6 -142.8(6) . . . . ?
B4 C2 B2 B3 -39.3(7) . . . . ?
B1 C2 B2 B3 -108.9(7) . . . . ?
C1 C2 B2 B3 -139.3(7) . . . . ?
Te2 C2 B2 B3 114.2(7) . . . . ?
B5 C1 B2 C2 -100.0(7) . . . . ?
B6 C1 B2 C2 -138.2(7) . . . . ?
B1 C1 B2 C2 -30.5(6) . . . . ?
Te1B C1 B2 C2 107.9(5) . . . . ?
Te1A C1 B2 C2 106.3(5) . . . . ?
B5 C1 B2 B7 -0.9(9) . . . . ?
B6 C1 B2 B7 -39.2(7) . . . . ?
B1 C1 B2 B7 68.5(8) . . . . ?
C2 C1 B2 B7 99.0(7) . . . . ?
Te1B C1 B2 B7 -153.1(6) . . . . ?
Te1A C1 B2 B7 -154.6(5) . . . . ?
B5 C1 B2 B6 38.3(8) . . . . ?
B1 C1 B2 B6 107.7(8) . . . . ?
C2 C1 B2 B6 138.2(7) . . . . ?
Te1B C1 B2 B6 -113.9(7) . . . . ?
Te1A C1 B2 B6 -115.4(7) . . . . ?
B5 C1 B2 B3 -64.8(8) . . . . ?
B6 C1 B2 B3 -103.0(9) . . . . ?
B1 C1 B2 B3 4.7(9) . . . . ?
C2 C1 B2 B3 35.2(6) . . . . ?
Te1B C1 B2 B3 143.1(6) . . . . ?
Te1A C1 B2 B3 141.5(6) . . . . ?
B4 C2 B3 B2 139.4(7) . . . . ?
B1 C2 B3 B2 102.3(7) . . . . ?
C1 C2 B3 B2 37.2(6) . . . . ?
Te2 C2 B3 B2 -113.1(6) . . . . ?
B1 C2 B3 B4 -37.1(7) . . . . ?
C1 C2 B3 B4 -102.1(6) . . . . ?
B2 C2 B3 B4 -139.4(7) . . . . ?
Te2 C2 B3 B4 107.6(7) . . . . ?
B4 C2 B3 B7 101.1(8) . . . . ?
B1 C2 B3 B7 64.1(9) . . . . ?
C1 C2 B3 B7 -1.0(9) . . . . ?
B2 C2 B3 B7 -38.2(7) . . . . ?
Te2 C2 B3 B7 -151.3(6) . . . . ?
B4 C2 B3 B8 39.0(7) . . . . ?
B1 C2 B3 B8 2.0(9) . . . . ?
C1 C2 B3 B8 -63.1(8) . . . . ?
B2 C2 B3 B8 -100.3(7) . . . . ?
Te2 C2 B3 B8 146.6(6) . . . . ?
C1 B2 B3 C2 -36.1(6) . . . . ?
B7 B2 B3 C2 -135.5(7) . . . . ?
B6 B2 B3 C2 -97.7(7) . . . . ?
C2 B2 B3 B4 35.3(6) . . . . ?
C1 B2 B3 B4 -0.8(9) . . . . ?
B7 B2 B3 B4 -100.2(8) . . . . ?
B6 B2 B3 B4 -62.4(9) . . . . ?
C2 B2 B3 B7 135.5(7) . . . . ?
C1 B2 B3 B7 99.4(7) . . . . ?
B6 B2 B3 B7 37.8(7) . . . . ?
C2 B2 B3 B8 97.3(7) . . . . ?
C1 B2 B3 B8 61.2(8) . . . . ?
B7 B2 B3 B8 -38.2(7) . . . . ?
B6 B2 B3 B8 -0.4(9) . . . . ?
B3 C2 B4 B9 -103.3(8) . . . . ?
B1 C2 B4 B9 39.5(7) . . . . ?
C1 C2 B4 B9 0.8(9) . . . . ?
B2 C2 B4 B9 -64.3(8) . . . . ?
Te2 C2 B4 B9 140.8(6) . . . . ?
B3 C2 B4 B8 -40.3(7) . . . . ?
B1 C2 B4 B8 102.4(8) . . . . ?
C1 C2 B4 B8 63.7(8) . . . . ?
B2 C2 B4 B8 -1.3(9) . . . . ?
Te2 C2 B4 B8 -156.2(6) . . . . ?
B1 C2 B4 B3 142.8(7) . . . . ?
C1 C2 B4 B3 104.1(6) . . . . ?
B2 C2 B4 B3 39.0(7) . . . . ?
Te2 C2 B4 B3 -115.9(6) . . . . ?
B3 C2 B4 B1 -142.8(7) . . . . ?
C1 C2 B4 B1 -38.7(6) . . . . ?
B2 C2 B4 B1 -103.8(7) . . . . ?
Te2 C2 B4 B1 101.3(6) . . . . ?
B2 B3 B4 C2 -35.9(6) . . . . ?
B7 B3 B4 C2 -97.4(7) . . . . ?
B8 B3 B4 C2 -134.7(7) . . . . ?
C2 B3 B4 B9 97.4(7) . . . . ?
B2 B3 B4 B9 61.5(9) . . . . ?
B7 B3 B4 B9 0.0(9) . . . . ?
B8 B3 B4 B9 -37.3(7) . . . . ?
C2 B3 B4 B8 134.7(7) . . . . ?
B2 B3 B4 B8 98.8(8) . . . . ?
B7 B3 B4 B8 37.3(7) . . . . ?
C2 B3 B4 B1 32.8(6) . . . . ?
B2 B3 B4 B1 -3.1(10) . . . . ?
B7 B3 B4 B1 -64.6(9) . . . . ?
B8 B3 B4 B1 -101.9(8) . . . . ?
C1 B1 B4 C2 38.7(6) . . . . ?
B5 B1 B4 C2 99.2(7) . . . . ?
B9 B1 B4 C2 135.6(7) . . . . ?
C1 B1 B4 B9 -96.9(7) . . . . ?
C2 B1 B4 B9 -135.6(7) . . . . ?
B5 B1 B4 B9 -36.4(7) . . . . ?
C1 B1 B4 B8 -58.9(9) . . . . ?
C2 B1 B4 B8 -97.6(7) . . . . ?
B5 B1 B4 B8 1.7(9) . . . . ?
B9 B1 B4 B8 38.0(7) . . . . ?
C1 B1 B4 B3 5.9(9) . . . . ?
C2 B1 B4 B3 -32.8(6) . . . . ?
B5 B1 B4 B3 66.5(9) . . . . ?
B9 B1 B4 B3 102.8(8) . . . . ?
B6 C1 B5 B9 102.6(9) . . . . ?
B1 C1 B5 B9 -39.0(7) . . . . ?
C2 C1 B5 B9 0.5(9) . . . . ?
B2 C1 B5 B9 65.1(9) . . . . ?
Te1B C1 B5 B9 -147.0(7) . . . . ?
Te1A C1 B5 B9 -141.8(7) . . . . ?
B6 C1 B5 B10 39.1(8) . . . . ?
B1 C1 B5 B10 -102.5(8) . . . . ?
C2 C1 B5 B10 -63.0(8) . . . . ?
B2 C1 B5 B10 1.5(10) . . . . ?
Te1B C1 B5 B10 149.4(7) . . . . ?
Te1A C1 B5 B10 154.6(6) . . . . ?
B1 C1 B5 B6 -141.6(8) . . . . ?
C2 C1 B5 B6 -102.1(7) . . . . ?
B2 C1 B5 B6 -37.5(7) . . . . ?
Te1B C1 B5 B6 110.4(8) . . . . ?
Te1A C1 B5 B6 115.6(7) . . . . ?
B6 C1 B5 B1 141.6(8) . . . . ?
C2 C1 B5 B1 39.5(6) . . . . ?
B2 C1 B5 B1 104.1(7) . . . . ?
Te1B C1 B5 B1 -108.0(7) . . . . ?
Te1A C1 B5 B1 -102.8(6) . . . . ?
C2 B1 B5 C1 -39.4(6) . . . . ?
B4 B1 B5 C1 -99.9(7) . . . . ?
B9 B1 B5 C1 -136.6(8) . . . . ?
C1 B1 B5 B9 136.6(8) . . . . ?
C2 B1 B5 B9 97.2(7) . . . . ?
B4 B1 B5 B9 36.7(7) . . . . ?
C1 B1 B5 B10 97.9(8) . . . . ?
C2 B1 B5 B10 58.5(9) . . . . ?
B4 B1 B5 B10 -2.0(10) . . . . ?
B9 B1 B5 B10 -38.7(7) . . . . ?
C1 B1 B5 B6 33.7(7) . . . . ?
C2 B1 B5 B6 -5.6(9) . . . . ?
B4 B1 B5 B6 -66.1(9) . . . . ?
B9 B1 B5 B6 -102.9(9) . . . . ?
B5 C1 B6 B2 -140.1(8) . . . . ?
B1 C1 B6 B2 -102.1(7) . . . . ?
C2 C1 B6 B2 -37.6(6) . . . . ?
Te1B C1 B6 B2 101.9(7) . . . . ?
Te1A C1 B6 B2 108.2(7) . . . . ?
B5 C1 B6 B7 -101.4(9) . . . . ?
B1 C1 B6 B7 -63.4(9) . . . . ?
C2 C1 B6 B7 1.1(9) . . . . ?
B2 C1 B6 B7 38.7(7) . . . . ?
Te1B C1 B6 B7 140.5(7) . . . . ?
Te1A C1 B6 B7 146.9(7) . . . . ?
B1 C1 B6 B5 38.0(7) . . . . ?
C2 C1 B6 B5 102.5(7) . . . . ?
B2 C1 B6 B5 140.1(8) . . . . ?
Te1B C1 B6 B5 -118.0(7) . . . . ?
Te1A C1 B6 B5 -111.7(7) . . . . ?
B5 C1 B6 B10 -38.3(7) . . . . ?
B1 C1 B6 B10 -0.3(10) . . . . ?
C2 C1 B6 B10 64.2(8) . . . . ?
B2 C1 B6 B10 101.7(9) . . . . ?
Te1B C1 B6 B10 -156.4(7) . . . . ?
Te1A C1 B6 B10 -150.0(7) . . . . ?
C2 B2 B6 C1 36.9(6) . . . . ?
B7 B2 B6 C1 135.9(8) . . . . ?
B3 B2 B6 C1 98.0(7) . . . . ?
C2 B2 B6 B7 -99.0(7) . . . . ?
C1 B2 B6 B7 -135.9(8) . . . . ?
B3 B2 B6 B7 -37.9(7) . . . . ?
C2 B2 B6 B5 1.9(10) . . . . ?
C1 B2 B6 B5 -35.0(6) . . . . ?
B7 B2 B6 B5 100.9(9) . . . . ?
B3 B2 B6 B5 63.0(9) . . . . ?
C2 B2 B6 B10 -61.0(9) . . . . ?
C1 B2 B6 B10 -97.9(8) . . . . ?
B7 B2 B6 B10 38.0(7) . . . . ?
B3 B2 B6 B10 0.1(10) . . . . ?
B9 B5 B6 C1 -98.5(8) . . . . ?
B10 B5 B6 C1 -136.1(8) . . . . ?
B1 B5 B6 C1 -33.6(6) . . . . ?
C1 B5 B6 B2 35.9(6) . . . . ?
B9 B5 B6 B2 -62.6(9) . . . . ?
B10 B5 B6 B2 -100.2(9) . . . . ?
B1 B5 B6 B2 2.3(10) . . . . ?
C1 B5 B6 B7 98.7(8) . . . . ?
B9 B5 B6 B7 0.2(10) . . . . ?
B10 B5 B6 B7 -37.4(8) . . . . ?
B1 B5 B6 B7 65.1(9) . . . . ?
C1 B5 B6 B10 136.1(8) . . . . ?
B9 B5 B6 B10 37.6(7) . . . . ?
B1 B5 B6 B10 102.5(8) . . . . ?
C2 B2 B7 B6 100.5(7) . . . . ?
C1 B2 B7 B6 38.0(6) . . . . ?
B3 B2 B7 B6 138.6(8) . . . . ?
C2 B2 B7 B3 -38.1(6) . . . . ?
C1 B2 B7 B3 -100.5(7) . . . . ?
B6 B2 B7 B3 -138.6(8) . . . . ?
C2 B2 B7 B10 62.5(8) . . . . ?
C1 B2 B7 B10 0.0(9) . . . . ?
B6 B2 B7 B10 -38.0(7) . . . . ?
B3 B2 B7 B10 100.5(8) . . . . ?
C2 B2 B7 B8 1.1(9) . . . . ?
C1 B2 B7 B8 -61.4(8) . . . . ?
B6 B2 B7 B8 -99.4(9) . . . . ?
B3 B2 B7 B8 39.2(7) . . . . ?
C1 B6 B7 B2 -39.1(7) . . . . ?
B5 B6 B7 B2 -100.5(8) . . . . ?
B10 B6 B7 B2 -137.6(8) . . . . ?
C1 B6 B7 B3 -1.7(11) . . . . ?
B2 B6 B7 B3 37.4(8) . . . . ?
B5 B6 B7 B3 -63.1(10) . . . . ?
B10 B6 B7 B3 -100.1(9) . . . . ?
C1 B6 B7 B10 98.4(8) . . . . ?
B2 B6 B7 B10 137.6(8) . . . . ?
B5 B6 B7 B10 37.1(7) . . . . ?
C1 B6 B7 B8 62.4(10) . . . . ?
B2 B6 B7 B8 101.5(8) . . . . ?
B5 B6 B7 B8 1.0(10) . . . . ?
B10 B6 B7 B8 -36.0(8) . . . . ?
C2 B3 B7 B2 38.8(6) . . . . ?
B4 B3 B7 B2 99.5(7) . . . . ?
B8 B3 B7 B2 136.6(7) . . . . ?
C2 B3 B7 B6 1.7(11) . . . . ?
B2 B3 B7 B6 -37.1(8) . . . . ?
B4 B3 B7 B6 62.4(10) . . . . ?
B8 B3 B7 B6 99.5(9) . . . . ?
C2 B3 B7 B10 -62.2(9) . . . . ?
B2 B3 B7 B10 -101.0(8) . . . . ?
B4 B3 B7 B10 -1.5(9) . . . . ?
B8 B3 B7 B10 35.6(7) . . . . ?
C2 B3 B7 B8 -97.8(7) . . . . ?
B2 B3 B7 B8 -136.6(7) . . . . ?
B4 B3 B7 B8 -37.1(7) . . . . ?
C2 B4 B8 B10 -62.2(9) . . . . ?
B9 B4 B8 B10 37.5(7) . . . . ?
B3 B4 B8 B10 -101.3(8) . . . . ?
B1 B4 B8 B10 -0.8(10) . . . . ?
C2 B4 B8 B9 -99.8(7) . . . . ?
B3 B4 B8 B9 -138.8(7) . . . . ?
B1 B4 B8 B9 -38.3(7) . . . . ?
C2 B4 B8 B7 2.0(10) . . . . ?
B9 B4 B8 B7 101.7(8) . . . . ?
B3 B4 B8 B7 -37.1(7) . . . . ?
B1 B4 B8 B7 63.4(9) . . . . ?
C2 B4 B8 B3 39.0(6) . . . . ?
B9 B4 B8 B3 138.8(7) . . . . ?
B1 B4 B8 B3 100.5(7) . . . . ?
B2 B7 B8 B10 100.1(8) . . . . ?
B6 B7 B8 B10 37.1(7) . . . . ?
B3 B7 B8 B10 139.2(7) . . . . ?
B2 B7 B8 B4 -1.9(10) . . . . ?
B6 B7 B8 B4 -64.9(10) . . . . ?
B3 B7 B8 B4 37.1(7) . . . . ?
B10 B7 B8 B4 -102.0(8) . . . . ?
B2 B7 B8 B9 61.1(10) . . . . ?
B6 B7 B8 B9 -1.9(10) . . . . ?
B3 B7 B8 B9 100.2(8) . . . . ?
B10 B7 B8 B9 -39.0(8) . . . . ?
B2 B7 B8 B3 -39.1(7) . . . . ?
B6 B7 B8 B3 -102.1(8) . . . . ?
B10 B7 B8 B3 -139.2(7) . . . . ?
C2 B3 B8 B10 62.4(9) . . . . ?
B2 B3 B8 B10 0.5(9) . . . . ?
B4 B3 B8 B10 100.9(8) . . . . ?
B7 B3 B8 B10 -37.1(7) . . . . ?
C2 B3 B8 B4 -38.5(6) . . . . ?
B2 B3 B8 B4 -100.4(7) . . . . ?
B7 B3 B8 B4 -137.9(7) . . . . ?
C2 B3 B8 B9 -1.8(9) . . . . ?
B2 B3 B8 B9 -63.7(9) . . . . ?
B4 B3 B8 B9 36.7(7) . . . . ?
B7 B3 B8 B9 -101.2(8) . . . . ?
C2 B3 B8 B7 99.5(7) . . . . ?
B2 B3 B8 B7 37.6(6) . . . . ?
B4 B3 B8 B7 137.9(7) . . . . ?
C1 B5 B9 B4 0.0(11) . . . . ?
B10 B5 B9 B4 99.6(9) . . . . ?
B6 B5 B9 B4 61.9(10) . . . . ?
B1 B5 B9 B4 -37.7(7) . . . . ?
C1 B5 B9 B10 -99.6(8) . . . . ?
B6 B5 B9 B10 -37.6(7) . . . . ?
B1 B5 B9 B10 -137.2(8) . . . . ?
C1 B5 B9 B8 -63.3(9) . . . . ?
B10 B5 B9 B8 36.2(7) . . . . ?
B6 B5 B9 B8 -1.4(10) . . . . ?
B1 B5 B9 B8 -101.0(8) . . . . ?
C1 B5 B9 B1 37.7(6) . . . . ?
B10 B5 B9 B1 137.2(8) . . . . ?
B6 B5 B9 B1 99.6(7) . . . . ?
C2 B4 B9 B5 -0.5(10) . . . . ?
B8 B4 B9 B5 -99.8(9) . . . . ?
B3 B4 B9 B5 -62.1(10) . . . . ?
B1 B4 B9 B5 37.9(7) . . . . ?
C2 B4 B9 B10 63.1(9) . . . . ?
B8 B4 B9 B10 -36.3(7) . . . . ?
B3 B4 B9 B10 1.5(9) . . . . ?
B1 B4 B9 B10 101.5(8) . . . . ?
C2 B4 B9 B8 99.3(7) . . . . ?
B3 B4 B9 B8 37.7(7) . . . . ?
B1 B4 B9 B8 137.7(7) . . . . ?
C2 B4 B9 B1 -38.4(6) . . . . ?
B8 B4 B9 B1 -137.7(7) . . . . ?
B3 B4 B9 B1 -100.0(7) . . . . ?
B10 B8 B9 B5 -37.0(7) . . . . ?
B4 B8 B9 B5 101.4(8) . . . . ?
B7 B8 B9 B5 2.0(10) . . . . ?
B3 B8 B9 B5 64.8(9) . . . . ?
B10 B8 B9 B4 -138.4(7) . . . . ?
B7 B8 B9 B4 -99.4(8) . . . . ?
B3 B8 B9 B4 -36.6(7) . . . . ?
B4 B8 B9 B10 138.4(7) . . . . ?
B7 B8 B9 B10 39.0(8) . . . . ?
B3 B8 B9 B10 101.8(8) . . . . ?
B10 B8 B9 B1 -100.7(7) . . . . ?
B4 B8 B9 B1 37.7(7) . . . . ?
B7 B8 B9 B1 -61.7(10) . . . . ?
B3 B8 B9 B1 1.1(10) . . . . ?
C1 B1 B9 B5 -36.9(6) . . . . ?
C2 B1 B9 B5 -100.1(7) . . . . ?
B4 B1 B9 B5 -137.9(8) . . . . ?
C1 B1 B9 B4 101.0(7) . . . . ?
C2 B1 B9 B4 37.7(6) . . . . ?
B5 B1 B9 B4 137.9(8) . . . . ?
C1 B1 B9 B10 1.5(9) . . . . ?
C2 B1 B9 B10 -61.8(8) . . . . ?
B4 B1 B9 B10 -99.5(8) . . . . ?
B5 B1 B9 B10 38.3(7) . . . . ?
C1 B1 B9 B8 63.3(8) . . . . ?
C2 B1 B9 B8 0.0(9) . . . . ?
B4 B1 B9 B8 -37.7(7) . . . . ?
B5 B1 B9 B8 100.2(9) . . . . ?
B4 B8 B10 B5 -0.5(10) . . . . ?
B9 B8 B10 B5 36.7(7) . . . . ?
B7 B8 B10 B5 -100.1(8) . . . . ?
B3 B8 B10 B5 -63.7(10) . . . . ?
B4 B8 B10 B9 -37.2(7) . . . . ?
B7 B8 B10 B9 -136.8(8) . . . . ?
B3 B8 B10 B9 -100.4(8) . . . . ?
B4 B8 B10 B6 62.7(10) . . . . ?
B9 B8 B10 B6 99.9(8) . . . . ?
B7 B8 B10 B6 -36.9(7) . . . . ?
B3 B8 B10 B6 -0.4(10) . . . . ?
B4 B8 B10 B7 99.6(8) . . . . ?
B9 B8 B10 B7 136.8(8) . . . . ?
B3 B8 B10 B7 36.4(7) . . . . ?
C1 B5 B10 B8 63.0(9) . . . . ?
B9 B5 B10 B8 -37.5(7) . . . . ?
B6 B5 B10 B8 101.1(9) . . . . ?
B1 B5 B10 B8 1.5(10) . . . . ?
C1 B5 B10 B9 100.5(8) . . . . ?
B6 B5 B10 B9 138.6(8) . . . . ?
B1 B5 B10 B9 39.0(7) . . . . ?
C1 B5 B10 B6 -38.1(7) . . . . ?
B9 B5 B10 B6 -138.6(8) . . . . ?
B1 B5 B10 B6 -99.6(8) . . . . ?
C1 B5 B10 B7 -1.5(10) . . . . ?
B9 B5 B10 B7 -102.0(9) . . . . ?
B6 B5 B10 B7 36.6(7) . . . . ?
B1 B5 B10 B7 -62.9(10) . . . . ?
B5 B9 B10 B8 138.6(8) . . . . ?
B4 B9 B10 B8 36.9(6) . . . . ?
B1 B9 B10 B8 100.1(7) . . . . ?
B4 B9 B10 B5 -101.6(8) . . . . ?
B8 B9 B10 B5 -138.6(8) . . . . ?
B1 B9 B10 B5 -38.4(7) . . . . ?
B5 B9 B10 B6 36.7(7) . . . . ?
B4 B9 B10 B6 -64.9(9) . . . . ?
B8 B9 B10 B6 -101.8(9) . . . . ?
B1 B9 B10 B6 -1.7(10) . . . . ?
B5 B9 B10 B7 99.3(8) . . . . ?
B4 B9 B10 B7 -2.4(10) . . . . ?
B8 B9 B10 B7 -39.3(7) . . . . ?
B1 B9 B10 B7 60.9(9) . . . . ?
C1 B6 B10 B8 -63.0(10) . . . . ?
B2 B6 B10 B8 0.2(10) . . . . ?
B7 B6 B10 B8 37.7(7) . . . . ?
B5 B6 B10 B8 -100.7(9) . . . . ?
C1 B6 B10 B5 37.7(7) . . . . ?
B2 B6 B10 B5 100.9(8) . . . . ?
B7 B6 B10 B5 138.4(8) . . . . ?
C1 B6 B10 B9 1.3(10) . . . . ?
B2 B6 B10 B9 64.5(9) . . . . ?
B7 B6 B10 B9 102.0(9) . . . . ?
B5 B6 B10 B9 -36.4(7) . . . . ?
C1 B6 B10 B7 -100.7(8) . . . . ?
B2 B6 B10 B7 -37.5(7) . . . . ?
B5 B6 B10 B7 -138.4(8) . . . . ?
B2 B7 B10 B8 -100.7(7) . . . . ?
B6 B7 B10 B8 -138.5(8) . . . . ?
B3 B7 B10 B8 -36.8(7) . . . . ?
B2 B7 B10 B5 0.9(10) . . . . ?
B6 B7 B10 B5 -36.9(7) . . . . ?
B3 B7 B10 B5 64.8(10) . . . . ?
B8 B7 B10 B5 101.6(8) . . . . ?
B2 B7 B10 B9 -61.5(9) . . . . ?
B6 B7 B10 B9 -99.3(8) . . . . ?
B3 B7 B10 B9 2.4(10) . . . . ?
B8 B7 B10 B9 39.2(7) . . . . ?
B2 B7 B10 B6 37.8(7) . . . . ?
B3 B7 B10 B6 101.7(8) . . . . ?
B8 B7 B10 B6 138.5(8) . . . . ?
C6 C5 N1 C9 1.7(16) . . . . ?
C8 C9 N1 C5 -1.5(16) . . . . ?
C14 C15 N2 C11 3.7(17) . . . . ?
C12 C11 N2 C15 -5.7(18) . . . . ?
